data_7131701
loop_
_publ_author_name
'Reddy, Mandapati Bhargava'
'McGarrigle, Eoghan M.'

_publ_section_title
;
 Iodine-mediated photoinduced tuneable disulfonylation and
 sulfinylsulfonylation of alkynes with sodium arylsulfinates.
;
_journal_issue 50
_journal_name_full 'Chemical communications (Cambridge, England)'
_journal_page_first 7767
_journal_page_last 7770
_journal_paper_doi 10.1039/d3cc02011h
_journal_volume 59
_journal_year 2023
_chemical_formula_moiety 'C25 H24 O6.03 S2'
_chemical_formula_sum 'C25 H24 O6.03 S2'
_chemical_formula_weight 485.04
_space_group_crystal_system monoclinic
_space_group_IT_number 14
_space_group_name_Hall '-P 2ybc'
_space_group_name_H-M_alt 'P 1 21/c 1'
_atom_sites_solution_hydrogens geom
_atom_sites_solution_primary dual
_audit_block_doi 10.5517/ccdc.csd.cc2fcp9t
_audit_creation_date 2023-02-22
_audit_creation_method
;
Olex2 1.5
(compiled 2022.04.07 svn.rca3783a0 for OlexSys, GUI svn.r6498)
;
_audit_update_record
;
2023-03-01 deposited with the CCDC.	2023-05-22 downloaded from the CCDC.
;
_cell_angle_alpha 90
_cell_angle_beta 93.7760(10)
_cell_angle_gamma 90
_cell_formula_units_Z 4
_cell_length_a 7.48110(10)
_cell_length_b 14.9608(2)
_cell_length_c 20.8358(2)
_cell_measurement_reflns_used 17032
_cell_measurement_temperature 92(6)
_cell_measurement_theta_max 72.4880
_cell_measurement_theta_min 2.1020
_cell_volume 2326.95(5)
_computing_cell_refinement 'CrysAlisPro 1.171.42.49 (Rigaku OD, 2022)'
_computing_data_collection 'CrysAlisPro 1.171.42.49 (Rigaku OD, 2022)'
_computing_data_reduction 'CrysAlisPro 1.171.42.49 (Rigaku OD, 2022)'
_computing_molecular_graphics 'Olex2 1.5 (Dolomanov et al., 2009)'
_computing_publication_material 'Olex2 1.5 (Dolomanov et al., 2009)'
_computing_structure_refinement 'SHELXL 2018/3 (Sheldrick, 2015)'
_computing_structure_solution 'SHELXT 2018/2 (Sheldrick, 2018)'
_diffrn_ambient_environment N~2~
_diffrn_ambient_temperature 92(6)
_diffrn_detector 'CCD plate'
_diffrn_detector_area_resol_mean 10.3196
_diffrn_detector_type Atlas
_diffrn_measured_fraction_theta_full 1.000
_diffrn_measured_fraction_theta_max 0.987
_diffrn_measurement_details
;
List of Runs (angles in degrees, time in seconds):

  # Type    Start    End  Width  t~exp~   \w     \q     \k     \f   Frames
#--------------------------------------------------------------------------
  1  \w   -116.00 -17.00   1.00    1.00    --  -42.33 -42.00  -3.00   99
  2  \w    -68.00  31.00   1.00    1.00    --  -42.33  42.00 148.00   99
  3  \w    -31.00  68.00   1.00    1.00    --   42.33 -42.00  -3.00   99
  4  \w     17.00 116.00   1.00    1.00    --   42.33  42.00 148.00   99
  5  \w     31.00 130.00   1.00    3.84    --  104.49 -42.00  -3.00   99
  6  \w     79.00 178.00   1.00    3.84    --  104.49  42.00 148.00   99
  7  \w     27.00  96.00   1.00    1.00    --   42.33-125.00-150.00   69
  8  \w     27.00  96.00   1.00    1.00    --   42.33-125.00 -60.00   69
  9  \w     27.00  96.00   1.00    1.00    --   42.33-125.00 -90.00   69
 10  \w     31.00 109.00   1.00    3.84    --  104.49-111.00  30.00   78
 11  \w     75.00 177.00   1.00    3.84    --  104.49  61.00-180.00  102
 12  \w    104.00 178.00   1.00    3.84    --  104.49 111.00  30.00   74
 13  \w     22.00 106.00   1.00    3.84    --  104.49 -94.00-180.00   84
 14  \w    104.00 178.00   1.00    3.84    --  104.49 111.00-120.00   74
 15  \w    103.00 178.00   1.00    3.84    --  104.49  77.00  60.00   75
 16  \w     31.00 109.00   1.00    3.84    --  104.49-111.00 -30.00   78
 17  \w   -115.00 -14.00   1.00    1.00    --  -42.33 -57.00-180.00  101
 18  \w   -115.00 -14.00   1.00    1.00    --  -42.33 -57.00 -30.00  101
 19  \w   -115.00 -14.00   1.00    1.00    --  -42.33 -57.00 -90.00  101
 20  \w    -87.00  -6.00   1.00    1.00    --  -42.33 125.00 150.00   81
 21  \w   -115.00 -14.00   1.00    1.00    --  -42.33 -57.00 120.00  101
 22  \w   -115.00 -14.00   1.00    1.00    --  -42.33 -57.00  60.00  101
 23  \w     76.00 178.00   1.00    3.84    --  104.49  30.00   0.00  102
 24  \w     75.00 177.00   1.00    3.84    --  104.49  61.00  60.00  102
 25  \w     76.00 178.00   1.00    3.84    --  104.49  30.00 -90.00  102
;
_diffrn_measurement_device 'four-circle diffractometer'
_diffrn_measurement_device_type 'SuperNova, Dual, Cu at home/near, Atlas'
_diffrn_measurement_method '\w scans'
_diffrn_orient_matrix_type 'CrysAlisPro convention (1999,Acta A55,543-557)'
_diffrn_orient_matrix_UB_11 0.2035409000
_diffrn_orient_matrix_UB_12 -0.0167325000
_diffrn_orient_matrix_UB_13 0.0023278000
_diffrn_orient_matrix_UB_21 -0.0233356000
_diffrn_orient_matrix_UB_22 -0.0525214000
_diffrn_orient_matrix_UB_23 -0.0635914000
_diffrn_orient_matrix_UB_31 0.0250502000
_diffrn_orient_matrix_UB_32 0.0869596000
_diffrn_orient_matrix_UB_33 -0.0379678000
_diffrn_radiation_monochromator mirror
_diffrn_radiation_probe x-ray
_diffrn_radiation_type 'Cu K\a'
_diffrn_radiation_wavelength 1.54184
_diffrn_reflns_av_R_equivalents 0.0439
_diffrn_reflns_av_unetI/netI 0.0204
_diffrn_reflns_Laue_measured_fraction_full 1.000
_diffrn_reflns_Laue_measured_fraction_max 0.987
_diffrn_reflns_limit_h_max 9
_diffrn_reflns_limit_h_min -9
_diffrn_reflns_limit_k_max 18
_diffrn_reflns_limit_k_min -15
_diffrn_reflns_limit_l_max 25
_diffrn_reflns_limit_l_min -25
_diffrn_reflns_number 30525
_diffrn_reflns_point_group_measured_fraction_full 1.000
_diffrn_reflns_point_group_measured_fraction_max 0.987
_diffrn_reflns_theta_full 67.684
_diffrn_reflns_theta_max 72.591
_diffrn_reflns_theta_min 3.640
_diffrn_source 'micro-focus sealed X-ray tube'
_diffrn_source_type 'SuperNova (Cu) X-ray Source'
_exptl_absorpt_coefficient_mu 2.413
_exptl_absorpt_correction_T_max 0.683
_exptl_absorpt_correction_T_min 0.182
_exptl_absorpt_correction_type gaussian
_exptl_absorpt_process_details
;
CrysAlisPro 1.171.42.49 (Rigaku Oxford Diffraction, 2022)
Numerical absorption correction based on gaussian integration over
a multifaceted crystal model
Empirical absorption correction using spherical harmonics,
implemented in SCALE3 ABSPACK scaling algorithm.
;
_exptl_crystal_colour 'translucent light colourless'
_exptl_crystal_density_diffrn 1.385
_exptl_crystal_description block
_exptl_crystal_F_000 1017
_exptl_crystal_size_max 0.29
_exptl_crystal_size_mid 0.24
_exptl_crystal_size_min 0.15
_refine_diff_density_max 0.355
_refine_diff_density_min -0.367
_refine_diff_density_rms 0.042
_refine_ls_extinction_method none
_refine_ls_goodness_of_fit_ref 1.023
_refine_ls_hydrogen_treatment constr
_refine_ls_matrix_type full
_refine_ls_number_parameters 341
_refine_ls_number_reflns 4575
_refine_ls_number_restraints 0
_refine_ls_restrained_S_all 1.023
_refine_ls_R_factor_all 0.0394
_refine_ls_R_factor_gt 0.0349
_refine_ls_shift/su_max 0.001
_refine_ls_shift/su_mean 0.000
_refine_ls_structure_factor_coef Fsqd
_refine_ls_weighting_details 'w=1/[\s^2^(Fo^2^)+(0.0448P)^2^+1.1566P] where P=(Fo^2^+2Fc^2^)/3'
_refine_ls_weighting_scheme calc
_refine_ls_wR_factor_gt 0.0892
_refine_ls_wR_factor_ref 0.0930
_reflns_Friedel_coverage 0.000
_reflns_number_gt 4097
_reflns_number_total 4575
_reflns_threshold_expression 'I > 2\s(I)'
_cod_data_source_file d3cc02011h2.cif
_cod_data_source_block 1
_cod_depositor_comments 'Adding full bibliography for 7131701.cif.'
_cod_database_code 7131701
_shelx_shelxl_version_number 2018/3
_chemical_oxdiff_formula CHOS
_chemical_oxdiff_usercomment BR191_Bhargava_EoghanMcGarrigle
_shelx_space_group_comment
;
The symmetry employed for this shelxl refinement is uniquely defined
by the following loop, which should always be used as a source of
symmetry information in preference to the above space-group names.
They are only intended as comments.
;
_shelx_estimated_absorpt_t_max 0.714
_shelx_estimated_absorpt_t_min 0.541
_olex2_refinement_description
;
1. Fixed Uiso
 At 1.2 times of:
  All C(H) groups, All C(H,H) groups
 At 1.5 times of:
  All C(H,H,H) groups
2. Others
 Fixed Sof: C251(0.65) C241(0.65) C252(0.35) C242(0.35)
3.a Secondary CH2 refined with riding coordinates:
 C22(H22A,H22B)
3.b Aromatic/amide H refined with riding coordinates:
 C15(H15), C11(H11), C13(H13), C4(H4), C10(H10), C18(H18), C14(H14), C20(H20),
 C5(H5), C2(H2), C19(H19), C7(H7), C17(H17)
3.c Idealised Me refined as rotating group:
 C21(H21A,H21B,H21C), C8(H8A,H8B,H8C), C1(H1A,H1B,H1C)
;
_olex2_submission_special_instructions 'No special instructions were received'
_oxdiff_exptl_absorpt_empirical_details
;
Empirical correction (ABSPACK) includes:
- Absorption correction using spherical harmonics
- Frame scaling
;
_oxdiff_exptl_absorpt_empirical_full_max 1.665
_oxdiff_exptl_absorpt_empirical_full_min 0.651

loop_
_space_group_symop_operation_xyz
'x, y, z'
'-x, y+1/2, -z+1/2'
'-x, -y, -z'
'x, -y-1/2, z-1/2'

loop_
_atom_site_label
_atom_site_type_symbol
_atom_site_fract_x
_atom_site_fract_y
_atom_site_fract_z
_atom_site_U_iso_or_equiv
_atom_site_adp_type
_atom_site_occupancy
_atom_site_site_symmetry_order
_atom_site_calc_flag
_atom_site_refinement_flags_posn
_atom_site_refinement_flags_adp
_atom_site_refinement_flags_occupancy
_atom_site_disorder_assembly
_atom_site_disorder_group
S2 S 0.66315(5) 0.90155(3) 0.26163(2) 0.02786(11) Uani 1 1 d . . . . .
S1 S 0.69216(5) 0.75724(3) 0.44836(2) 0.03172(11) Uani 1 1 d . . . . .
O4 O 0.37756(15) 0.91721(8) 0.38726(6) 0.0385(3) Uani 1 1 d . . . . .
O1 O 0.83791(15) 0.88959(9) 0.24043(7) 0.0414(3) Uani 1 1 d . . . . .
O2 O 0.86667(17) 0.72271(9) 0.46209(7) 0.0455(3) Uani 1 1 d . . . . .
O3 O 0.63263(15) 0.99369(8) 0.41422(6) 0.0389(3) Uani 1 1 d . . . . .
O72 O 0.6027(5) 0.9972(6) 0.2628(6) 0.0304(14) Uani 0.66(4) 1 d . . . A 1
O71 O 0.6091(9) 0.82566(16) 0.4802(4) 0.0331(13) Uani 0.66(2) 1 d . . . B 1
C12 C 0.5082(2) 0.84109(10) 0.21186(7) 0.0259(3) Uani 1 1 d . . . . .
C22 C 0.2752(2) 0.98295(11) 0.42111(8) 0.0304(3) Uani 1 1 d . . . . .
H22A H 0.285352 1.042674 0.401219 0.037 Uiso 1 1 calc R U . . .
H22B H 0.320016 0.986800 0.466802 0.037 Uiso 1 1 calc R U . . .
C6 C 0.5389(2) 0.66878(12) 0.44128(7) 0.0312(3) Uani 1 1 d . . . . .
C15 C 0.6954(2) 0.66050(11) 0.28386(8) 0.0301(3) Uani 1 1 d . . . . .
H15 H 0.568271 0.662478 0.282436 0.036 Uiso 1 1 calc R U . . .
C9 C 0.2604(2) 0.74556(11) 0.13376(8) 0.0314(3) Uani 1 1 d . . . . .
C11 C 0.3260(2) 0.85290(12) 0.21879(8) 0.0327(4) Uani 1 1 d . . . . .
H11 H 0.285850 0.893120 0.250062 0.039 Uiso 1 1 calc R U . . .
C13 C 0.5685(2) 0.78253(11) 0.16643(8) 0.0324(3) Uani 1 1 d . . . . .
H13 H 0.693135 0.774867 0.162029 0.039 Uiso 1 1 calc R U . . .
C4 C 0.4709(2) 0.51545(13) 0.41783(8) 0.0375(4) Uani 1 1 d . . . . .
H4 H 0.508720 0.457549 0.405808 0.045 Uiso 1 1 calc R U . . .
C3 C 0.2912(2) 0.52994(13) 0.42880(8) 0.0361(4) Uani 1 1 d . . . . .
C10 C 0.2043(2) 0.80523(12) 0.17948(8) 0.0350(4) Uani 1 1 d . . . . .
H10 H 0.079696 0.813396 0.183795 0.042 Uiso 1 1 calc R U . . .
C18 C 1.0667(2) 0.65344(12) 0.28865(8) 0.0370(4) Uani 1 1 d . . . . .
H18 H 1.193777 0.650541 0.290452 0.044 Uiso 1 1 calc R U . . .
C14 C 0.4441(2) 0.73538(12) 0.12757(8) 0.0348(4) Uani 1 1 d . . . . .
H14 H 0.484476 0.695426 0.096168 0.042 Uiso 1 1 calc R U . . .
C20 C 0.7813(3) 0.59444(12) 0.25127(8) 0.0363(4) Uani 1 1 d . . . . .
H20 H 0.712833 0.551140 0.227051 0.044 Uiso 1 1 calc R U . . .
C5 C 0.5947(2) 0.58382(12) 0.42415(8) 0.0347(4) Uani 1 1 d . . . . .
H5 H 0.716804 0.572979 0.416873 0.042 Uiso 1 1 calc R U . . .
C21 C 0.0838(2) 0.95171(12) 0.41584(9) 0.0349(4) Uani 1 1 d . . . . .
H21A H 0.042451 0.946567 0.370370 0.052 Uiso 1 1 calc R U . . .
H21B H 0.008705 0.994910 0.437013 0.052 Uiso 1 1 calc R U . . .
H21C H 0.075394 0.893283 0.436694 0.052 Uiso 1 1 calc R U . . .
C16 C 0.7960(2) 0.72373(12) 0.31859(10) 0.0391(4) Uani 1 1 d . . . . .
C2 C 0.2392(2) 0.61492(14) 0.44694(9) 0.0425(4) Uani 1 1 d . . . . .
H2 H 0.117685 0.625336 0.455397 0.051 Uiso 1 1 calc R U . . .
C19 C 0.9659(3) 0.59099(12) 0.25370(9) 0.0394(4) Uani 1 1 d . . . . .
H19 H 1.023898 0.545310 0.231161 0.047 Uiso 1 1 calc R U . . .
C7 C 0.3601(2) 0.68454(13) 0.45292(9) 0.0413(4) Uani 1 1 d . . . . .
H7 H 0.322134 0.742457 0.464828 0.050 Uiso 1 1 calc R U . . .
C17 C 0.9826(2) 0.72018(14) 0.32103(10) 0.0452(5) Uani 1 1 d . . . . .
H17 H 1.051602 0.763596 0.344916 0.054 Uiso 1 1 calc R U . . .
C8 C 0.1259(3) 0.69294(13) 0.09229(9) 0.0418(4) Uani 1 1 d . . . . .
H8A H 0.032479 0.670142 0.118780 0.063 Uiso 1 1 calc R U . . .
H8B H 0.186115 0.642703 0.072600 0.063 Uiso 1 1 calc R U . . .
H8C H 0.071552 0.731707 0.058473 0.063 Uiso 1 1 calc R U . . .
C23 C 0.5534(2) 0.93198(13) 0.38949(10) 0.0429(5) Uani 1 1 d . . . . .
C1 C 0.1553(3) 0.45607(15) 0.42052(9) 0.0457(5) Uani 1 1 d . . . . .
H1A H 0.103060 0.456007 0.376127 0.069 Uiso 1 1 calc R U . . .
H1B H 0.060414 0.465570 0.450076 0.069 Uiso 1 1 calc R U . . .
H1C H 0.213709 0.398501 0.429957 0.069 Uiso 1 1 calc R U . . .
C251 C 0.6379(3) 0.86613(17) 0.34337(13) 0.0228(4) Uani 0.65 1 d . . P A 1
C241 C 0.7036(3) 0.78698(18) 0.36297(15) 0.0238(5) Uani 0.65 1 d . . P A 1
C252 C 0.6575(6) 0.8370(4) 0.3841(3) 0.0277(9) Uani 0.35 1 d . . P A 2
C242 C 0.7060(6) 0.8164(4) 0.3265(3) 0.0259(9) Uani 0.35 1 d . . P A 2
O61 O 0.6620(15) 0.8185(4) 0.5076(8) 0.034(2) Uani 0.36(2) 1 d . . . B 2
O62 O 0.5881(12) 0.9733(13) 0.2845(11) 0.030(3) Uani 0.35(4) 1 d . . . A 2

loop_
_atom_site_aniso_label
_atom_site_aniso_U_11
_atom_site_aniso_U_22
_atom_site_aniso_U_33
_atom_site_aniso_U_23
_atom_site_aniso_U_13
_atom_site_aniso_U_12
S2 0.02340(19) 0.0326(2) 0.02770(19) 0.00188(14) 0.00229(14) -0.00130(15)
S1 0.0307(2) 0.0349(2) 0.0301(2) 0.00527(15) 0.00598(15) 0.00726(16)
O4 0.0228(5) 0.0354(7) 0.0583(8) -0.0217(6) 0.0101(5) -0.0034(5)
O1 0.0257(6) 0.0403(7) 0.0594(8) -0.0144(6) 0.0120(5) -0.0040(5)
O2 0.0329(7) 0.0409(7) 0.0602(8) -0.0128(6) -0.0165(6) 0.0078(6)
O3 0.0282(6) 0.0319(6) 0.0571(8) -0.0174(5) 0.0067(5) -0.0048(5)
O72 0.0323(11) 0.0251(18) 0.034(3) 0.002(2) 0.0014(11) 0.0004(11)
O71 0.0431(19) 0.0293(11) 0.027(3) -0.0016(10) 0.006(2) 0.0052(9)
C12 0.0259(7) 0.0250(8) 0.0266(7) 0.0032(6) 0.0002(6) 0.0015(6)
C22 0.0277(8) 0.0289(8) 0.0352(8) -0.0070(6) 0.0058(6) 0.0055(6)
C6 0.0289(8) 0.0380(9) 0.0267(7) 0.0067(6) 0.0024(6) 0.0063(7)
C15 0.0305(8) 0.0260(8) 0.0335(8) 0.0002(6) 0.0002(6) 0.0014(6)
C9 0.0361(9) 0.0267(8) 0.0306(8) 0.0014(6) -0.0056(6) 0.0038(7)
C11 0.0279(8) 0.0356(9) 0.0345(8) -0.0075(7) 0.0022(6) 0.0037(7)
C13 0.0301(8) 0.0300(8) 0.0375(8) -0.0001(7) 0.0050(6) 0.0061(7)
C4 0.0386(9) 0.0429(10) 0.0306(8) -0.0077(7) 0.0004(7) 0.0035(8)
C3 0.0352(9) 0.0474(10) 0.0253(8) 0.0067(7) -0.0010(6) 0.0010(8)
C10 0.0266(8) 0.0391(9) 0.0388(9) -0.0046(7) -0.0017(6) 0.0041(7)
C18 0.0311(8) 0.0399(10) 0.0401(9) -0.0001(7) 0.0038(7) 0.0109(7)
C14 0.0399(9) 0.0306(9) 0.0340(8) -0.0040(7) 0.0029(7) 0.0064(7)
C20 0.0453(10) 0.0279(9) 0.0357(9) -0.0061(7) 0.0024(7) -0.0007(7)
C5 0.0291(8) 0.0465(10) 0.0280(8) -0.0048(7) -0.0001(6) 0.0078(7)
C21 0.0262(8) 0.0370(9) 0.0419(9) -0.0022(7) 0.0051(7) 0.0048(7)
C16 0.0265(8) 0.0327(9) 0.0577(11) -0.0167(8) -0.0016(7) 0.0056(7)
C2 0.0298(8) 0.0479(11) 0.0507(11) 0.0166(9) 0.0091(7) 0.0075(8)
C19 0.0475(10) 0.0313(9) 0.0401(9) -0.0052(7) 0.0078(8) 0.0114(8)
C7 0.0356(9) 0.0373(10) 0.0527(11) 0.0129(8) 0.0148(8) 0.0111(8)
C17 0.0276(9) 0.0430(11) 0.0641(12) -0.0215(9) -0.0038(8) 0.0047(8)
C8 0.0438(10) 0.0384(10) 0.0415(10) -0.0062(8) -0.0102(8) 0.0021(8)
C23 0.0247(8) 0.0361(10) 0.0692(13) -0.0222(9) 0.0124(8) -0.0032(7)
C1 0.0429(10) 0.0566(12) 0.0373(9) 0.0015(8) 0.0004(8) -0.0069(9)
C251 0.0182(10) 0.0230(13) 0.0270(13) -0.0025(11) 0.0009(9) -0.0003(10)
C241 0.0215(11) 0.0234(13) 0.0265(13) -0.0030(13) 0.0010(9) 0.0000(10)
C252 0.020(2) 0.027(3) 0.035(3) 0.000(3) -0.0017(19) -0.0046(19)
C242 0.020(2) 0.025(2) 0.032(3) 0.001(2) 0.0000(18) -0.001(2)
O61 0.036(3) 0.037(2) 0.030(5) -0.006(2) 0.006(3) 0.0010(18)
O62 0.038(2) 0.023(4) 0.031(5) -0.003(4) 0.002(3) 0.007(2)

loop_
_atom_type_symbol
_atom_type_description
_atom_type_scat_dispersion_real
_atom_type_scat_dispersion_imag
_atom_type_scat_source
C C 0.0181 0.0091 'International Tables Vol C Tables 4.2.6.8 and 6.1.1.4'
H H 0.0000 0.0000 'International Tables Vol C Tables 4.2.6.8 and 6.1.1.4'
O O 0.0492 0.0322 'International Tables Vol C Tables 4.2.6.8 and 6.1.1.4'
S S 0.3331 0.5567 'International Tables Vol C Tables 4.2.6.8 and 6.1.1.4'

loop_
_exptl_crystal_face_index_h
_exptl_crystal_face_index_k
_exptl_crystal_face_index_l
_exptl_crystal_face_perp_dist
1 4 -12 0.1186
0 8 8 0.0966
-1 -6 10 0.1223
-1 2 -13 0.0990
2 6 9 0.0559
-2 -9 -4 0.1028
-1 -9 3 0.1029
1 -3 13 0.1222
-2 -5 -10 0.0894
-4 4 -7 0.1058
-5 -2 -2 0.1050
5 2 2 0.0609
3 -6 -9 0.0934
3 -1 -12 0.0864
-3 6 8 0.1097

loop_
_geom_angle_atom_site_label_1
_geom_angle_atom_site_label_2
_geom_angle_atom_site_label_3
_geom_angle
_geom_angle_site_symmetry_1
_geom_angle_site_symmetry_3
_geom_angle_publ_flag
O1 S2 O72 114.2(4) . . ?
O1 S2 C12 109.73(7) . . ?
O1 S2 C251 114.38(10) . . ?
O1 S2 C242 91.24(16) . . ?
O72 S2 C12 108.22(18) . . ?
O72 S2 C251 102.4(5) . . ?
C12 S2 C251 107.45(9) . . ?
C12 S2 C242 98.69(14) . . ?
O62 S2 O1 129.8(9) . . ?
O62 S2 C12 110.7(3) . . ?
O62 S2 C242 110.6(12) . . ?
O2 S1 C6 109.34(8) . . ?
O2 S1 C241 100.51(10) . . ?
O2 S1 C252 118.56(16) . . ?
O2 S1 O61 103.5(6) . . ?
O71 S1 O2 127.4(4) . . ?
O71 S1 C6 106.6(2) . . ?
O71 S1 C241 109.5(3) . . ?
C6 S1 C241 99.97(9) . . ?
C6 S1 C252 112.16(15) . . ?
O61 S1 C6 112.42(17) . . ?
O61 S1 C252 100.2(6) . . ?
C23 O4 C22 114.87(13) . . ?
C11 C12 S2 119.14(12) . . ?
C13 C12 S2 119.79(12) . . ?
C13 C12 C11 121.07(15) . . ?
O4 C22 H22A 110.4 . . ?
O4 C22 H22B 110.4 . . ?
O4 C22 C21 106.46(13) . . ?
H22A C22 H22B 108.6 . . ?
C21 C22 H22A 110.4 . . ?
C21 C22 H22B 110.4 . . ?
C5 C6 S1 120.44(13) . . ?
C5 C6 C7 120.38(17) . . ?
C7 C6 S1 119.18(14) . . ?
C20 C15 H15 120.3 . . ?
C20 C15 C16 119.47(16) . . ?
C16 C15 H15 120.3 . . ?
C10 C9 C14 118.46(15) . . ?
C10 C9 C8 120.58(16) . . ?
C14 C9 C8 120.96(16) . . ?
C12 C11 H11 120.5 . . ?
C10 C11 C12 118.99(15) . . ?
C10 C11 H11 120.5 . . ?
C12 C13 H13 120.5 . . ?
C14 C13 C12 118.97(15) . . ?
C14 C13 H13 120.5 . . ?
C3 C4 H4 119.4 . . ?
C5 C4 H4 119.4 . . ?
C5 C4 C3 121.11(17) . . ?
C4 C3 C1 121.23(18) . . ?
C2 C3 C4 118.48(17) . . ?
C2 C3 C1 120.28(17) . . ?
C9 C10 H10 119.3 . . ?
C11 C10 C9 121.36(16) . . ?
C11 C10 H10 119.3 . . ?
C19 C18 H18 120.1 . . ?
C19 C18 C17 119.85(16) . . ?
C17 C18 H18 120.1 . . ?
C9 C14 H14 119.4 . . ?
C13 C14 C9 121.15(16) . . ?
C13 C14 H14 119.4 . . ?
C15 C20 H20 119.8 . . ?
C19 C20 C15 120.37(16) . . ?
C19 C20 H20 119.8 . . ?
C6 C5 H5 120.3 . . ?
C4 C5 C6 119.41(16) . . ?
C4 C5 H5 120.3 . . ?
C22 C21 H21A 109.5 . . ?
C22 C21 H21B 109.5 . . ?
C22 C21 H21C 109.5 . . ?
H21A C21 H21B 109.5 . . ?
H21A C21 H21C 109.5 . . ?
H21B C21 H21C 109.5 . . ?
C15 C16 C17 120.11(16) . . ?
C15 C16 C241 119.38(16) . . ?
C15 C16 C242 116.2(2) . . ?
C17 C16 C241 119.70(16) . . ?
C17 C16 C242 118.0(2) . . ?
C3 C2 H2 119.3 . . ?
C7 C2 C3 121.44(17) . . ?
C7 C2 H2 119.3 . . ?
C18 C19 C20 120.36(16) . . ?
C18 C19 H19 119.8 . . ?
C20 C19 H19 119.8 . . ?
C6 C7 H7 120.4 . . ?
C2 C7 C6 119.16(18) . . ?
C2 C7 H7 120.4 . . ?
C18 C17 C16 119.83(17) . . ?
C18 C17 H17 120.1 . . ?
C16 C17 H17 120.1 . . ?
C9 C8 H8A 109.5 . . ?
C9 C8 H8B 109.5 . . ?
C9 C8 H8C 109.5 . . ?
H8A C8 H8B 109.5 . . ?
H8A C8 H8C 109.5 . . ?
H8B C8 H8C 109.5 . . ?
O4 C23 C251 108.47(15) . . ?
O4 C23 C252 109.2(2) . . ?
O3 C23 O4 127.15(16) . . ?
O3 C23 C251 123.41(16) . . ?
O3 C23 C252 118.5(2) . . ?
C3 C1 H1A 109.5 . . ?
C3 C1 H1B 109.5 . . ?
C3 C1 H1C 109.5 . . ?
H1A C1 H1B 109.5 . . ?
H1A C1 H1C 109.5 . . ?
H1B C1 H1C 109.5 . . ?
C23 C251 S2 118.26(18) . . ?
C241 C251 S2 119.3(2) . . ?
C241 C251 C23 122.3(3) . . ?
C16 C241 S1 119.29(19) . . ?
C251 C241 S1 118.0(2) . . ?
C251 C241 C16 122.6(3) . . ?
C23 C252 S1 125.0(3) . . ?
C242 C252 S1 119.3(5) . . ?
C242 C252 C23 115.5(5) . . ?
C16 C242 S2 125.8(3) . . ?
C252 C242 S2 117.1(5) . . ?
C252 C242 C16 117.0(5) . . ?

loop_
_geom_bond_atom_site_label_1
_geom_bond_atom_site_label_2
_geom_bond_distance
_geom_bond_site_symmetry_2
_geom_bond_publ_flag
S2 O1 1.4186(12) . ?
S2 O72 1.501(8) . ?
S2 C12 1.7549(16) . ?
S2 C251 1.805(3) . ?
S2 C242 1.870(6) . ?
S2 O62 1.316(6) . ?
S1 O2 1.4157(12) . ?
S1 O71 1.389(2) . ?
S1 C6 1.7506(18) . ?
S1 C241 1.841(3) . ?
S1 C252 1.799(6) . ?
S1 O61 1.565(9) . ?
O4 C22 1.4570(18) . ?
O4 C23 1.332(2) . ?
O3 C23 1.195(2) . ?
C12 C11 1.391(2) . ?
C12 C13 1.387(2) . ?
C22 H22A 0.9900 . ?
C22 H22B 0.9900 . ?
C22 C21 1.503(2) . ?
C6 C5 1.391(2) . ?
C6 C7 1.395(2) . ?
C15 H15 0.9500 . ?
C15 C20 1.381(2) . ?
C15 C16 1.383(2) . ?
C9 C10 1.390(2) . ?
C9 C14 1.397(2) . ?
C9 C8 1.505(2) . ?
C11 H11 0.9500 . ?
C11 C10 1.382(2) . ?
C13 H13 0.9500 . ?
C13 C14 1.385(2) . ?
C4 H4 0.9500 . ?
C4 C3 1.396(2) . ?
C4 C5 1.380(3) . ?
C3 C2 1.389(3) . ?
C3 C1 1.504(3) . ?
C10 H10 0.9500 . ?
C18 H18 0.9500 . ?
C18 C19 1.378(3) . ?
C18 C17 1.380(2) . ?
C14 H14 0.9500 . ?
C20 H20 0.9500 . ?
C20 C19 1.380(3) . ?
C5 H5 0.9500 . ?
C21 H21A 0.9800 . ?
C21 H21B 0.9800 . ?
C21 H21C 0.9800 . ?
C16 C17 1.395(2) . ?
C16 C241 1.520(3) . ?
C16 C242 1.554(6) . ?
C2 H2 0.9500 . ?
C2 C7 1.380(3) . ?
C19 H19 0.9500 . ?
C7 H7 0.9500 . ?
C17 H17 0.9500 . ?
C8 H8A 0.9800 . ?
C8 H8B 0.9800 . ?
C8 H8C 0.9800 . ?
C23 C251 1.541(3) . ?
C23 C252 1.628(6) . ?
C1 H1A 0.9800 . ?
C1 H1B 0.9800 . ?
C1 H1C 0.9800 . ?
C251 C241 1.336(4) . ?
C252 C242 1.313(8) . ?

loop_
_geom_torsion_atom_site_label_1
_geom_torsion_atom_site_label_2
_geom_torsion_atom_site_label_3
_geom_torsion_atom_site_label_4
_geom_torsion
_geom_torsion_site_symmetry_1
_geom_torsion_site_symmetry_2
_geom_torsion_site_symmetry_3
_geom_torsion_site_symmetry_4
_geom_torsion_publ_flag
S2 C12 C11 C10 179.95(13) . . . . ?
S2 C12 C13 C14 180.00(13) . . . . ?
S2 C251 C241 S1 174.96(11) . . . . ?
S2 C251 C241 C16 -1.5(3) . . . . ?
S1 C6 C5 C4 -178.94(13) . . . . ?
S1 C6 C7 C2 179.59(14) . . . . ?
S1 C252 C242 S2 179.1(2) . . . . ?
S1 C252 C242 C16 -1.6(5) . . . . ?
O4 C23 C251 S2 92.08(19) . . . . ?
O4 C23 C251 C241 -92.7(3) . . . . ?
O4 C23 C252 S1 -76.6(3) . . . . ?
O4 C23 C252 C242 98.0(4) . . . . ?
O1 S2 C12 C11 -171.51(13) . . . . ?
O1 S2 C12 C13 8.49(16) . . . . ?
O1 S2 C251 C23 128.90(15) . . . . ?
O1 S2 C251 C241 -46.5(2) . . . . ?
O1 S2 C242 C16 -45.0(3) . . . . ?
O1 S2 C242 C252 134.2(3) . . . . ?
O2 S1 C6 C5 -25.03(16) . . . . ?
O2 S1 C6 C7 155.07(14) . . . . ?
O2 S1 C241 C16 41.39(18) . . . . ?
O2 S1 C241 C251 -135.18(18) . . . . ?
O2 S1 C252 C23 -130.7(2) . . . . ?
O2 S1 C252 C242 54.8(4) . . . . ?
O3 C23 C251 S2 -77.4(3) . . . . ?
O3 C23 C251 C241 97.9(3) . . . . ?
O3 C23 C252 S1 79.9(3) . . . . ?
O3 C23 C252 C242 -105.4(4) . . . . ?
O72 S2 C12 C11 -46.3(5) . . . . ?
O72 S2 C12 C13 133.7(5) . . . . ?
O72 S2 C251 C23 4.8(2) . . . . ?
O72 S2 C251 C241 -170.6(2) . . . . ?
O71 S1 C6 C5 -166.1(4) . . . . ?
O71 S1 C6 C7 14.0(4) . . . . ?
O71 S1 C241 C16 177.6(3) . . . . ?
O71 S1 C241 C251 1.0(4) . . . . ?
C12 S2 C251 C23 -109.03(15) . . . . ?
C12 S2 C251 C241 75.6(2) . . . . ?
C12 S2 C242 C16 65.1(3) . . . . ?
C12 S2 C242 C252 -115.7(3) . . . . ?
C12 C11 C10 C9 0.5(3) . . . . ?
C12 C13 C14 C9 -0.4(3) . . . . ?
C22 O4 C23 O3 -2.4(3) . . . . ?
C22 O4 C23 C251 -171.36(16) . . . . ?
C22 O4 C23 C252 151.6(2) . . . . ?
C6 S1 C241 C16 -70.61(17) . . . . ?
C6 S1 C241 C251 112.82(19) . . . . ?
C6 S1 C252 C23 100.3(3) . . . . ?
C6 S1 C252 C242 -74.1(4) . . . . ?
C15 C20 C19 C18 0.0(3) . . . . ?
C15 C16 C17 C18 0.1(3) . . . . ?
C15 C16 C241 S1 93.2(2) . . . . ?
C15 C16 C241 C251 -90.4(3) . . . . ?
C15 C16 C242 S2 -71.4(4) . . . . ?
C15 C16 C242 C252 109.4(4) . . . . ?
C11 C12 C13 C14 0.0(2) . . . . ?
C13 C12 C11 C10 -0.1(3) . . . . ?
C4 C3 C2 C7 1.3(3) . . . . ?
C3 C4 C5 C6 -0.5(2) . . . . ?
C3 C2 C7 C6 -0.8(3) . . . . ?
C10 C9 C14 C13 0.8(3) . . . . ?
C14 C9 C10 C11 -0.8(3) . . . . ?
C20 C15 C16 C17 -0.5(3) . . . . ?
C20 C15 C16 C241 -170.2(2) . . . . ?
C20 C15 C16 C242 152.3(3) . . . . ?
C5 C6 C7 C2 -0.3(3) . . . . ?
C5 C4 C3 C2 -0.6(2) . . . . ?
C5 C4 C3 C1 178.62(16) . . . . ?
C16 C15 C20 C19 0.5(3) . . . . ?
C19 C18 C17 C16 0.5(3) . . . . ?
C7 C6 C5 C4 1.0(2) . . . . ?
C17 C18 C19 C20 -0.5(3) . . . . ?
C17 C16 C241 S1 -76.5(3) . . . . ?
C17 C16 C241 C251 99.9(3) . . . . ?
C17 C16 C242 S2 82.0(3) . . . . ?
C17 C16 C242 C252 -97.2(4) . . . . ?
C8 C9 C10 C11 178.81(17) . . . . ?
C8 C9 C14 C13 -178.85(16) . . . . ?
C23 O4 C22 C21 -177.02(16) . . . . ?
C23 C251 C241 S1 -0.2(3) . . . . ?
C23 C251 C241 C16 -176.70(17) . . . . ?
C23 C252 C242 S2 4.2(5) . . . . ?
C23 C252 C242 C16 -176.6(3) . . . . ?
C1 C3 C2 C7 -177.96(17) . . . . ?
C251 S2 C12 C11 63.57(16) . . . . ?
C251 S2 C12 C13 -116.42(15) . . . . ?
C241 S1 C6 C5 79.92(16) . . . . ?
C241 S1 C6 C7 -99.98(16) . . . . ?
C241 C16 C17 C18 169.7(2) . . . . ?
C252 S1 C6 C5 108.6(2) . . . . ?
C252 S1 C6 C7 -71.3(2) . . . . ?
C242 S2 C12 C11 94.0(2) . . . . ?
C242 S2 C12 C13 -86.0(2) . . . . ?
C242 C16 C17 C18 -152.3(3) . . . . ?
O61 S1 C6 C5 -139.4(7) . . . . ?
O61 S1 C6 C7 40.7(7) . . . . ?
O61 S1 C252 C23 -19.2(5) . . . . ?
O61 S1 C252 C242 166.4(5) . . . . ?
O62 S2 C12 C11 -21.9(14) . . . . ?
O62 S2 C12 C13 158.1(14) . . . . ?
O62 S2 C242 C16 -178.8(6) . . . . ?
O62 S2 C242 C252 0.4(7) . . . . ?

loop_
_exptl_oxdiff_crystal_face_indexfrac_h
_exptl_oxdiff_crystal_face_indexfrac_k
_exptl_oxdiff_crystal_face_indexfrac_l
_exptl_oxdiff_crystal_face_x
_exptl_oxdiff_crystal_face_y
_exptl_oxdiff_crystal_face_z
1.1056 4.0993 -12.0445 0.1284 0.5248 0.8415
-0.4833 7.9919 7.6401 -0.2143 -0.8943 0.3928
-0.9851 -6.2897 10.0921 -0.0718 -0.2884 -0.9548
-0.7738 1.8369 -12.9339 -0.2183 0.7441 0.6314
1.7694 6.3898 8.5714 0.2732 -0.9220 0.2745
-1.7252 -8.6328 -3.5916 -0.2151 0.7221 -0.6576
-1.2644 -9.1643 2.9945 -0.0970 0.3204 -0.9423
0.5655 -2.9566 12.6542 0.1940 -0.6626 -0.7234
-1.6719 -4.8785 -10.3986 -0.2829 0.9565 -0.0713
-3.6037 3.9604 -6.5160 -0.8149 0.2905 0.5015
-4.6529 -2.1211 -1.6380 -0.9154 0.3241 -0.2388
4.6583 1.9883 1.7666 0.9190 -0.3255 0.2225
2.6204 -5.6131 -8.7421 0.6069 0.7896 -0.0906
2.7523 -0.8055 -11.5659 0.5468 0.7136 0.4380
-2.5239 6.2683 8.0166 -0.5999 -0.7801 0.1775
